data_7711302
loop_
_publ_author_name
'Zhang, Xiao-Nuan'
'Chen, Bo-Chen'
'Zhang, Jia-Li'
'Zhang, Jialin'
'Liu, Sui-Jun'
'Wen, He-Rui'

_publ_section_title
;
 Anionic lanthanide metal-organic frameworks with magnetism, fluorescence,
 proton conductivity and selective adsorption of cationic dye
;
_journal_name_full 'Dalton Transactions'
_journal_paper_doi 10.1039/D2DT02347D
_journal_year 2022
_chemical_formula_moiety 'C16 H6 Dy O8, C2 H8 N'
_chemical_formula_sum 'C18 H14 Dy N O8'
_chemical_formula_weight 534.70
_space_group_crystal_system trigonal
_space_group_IT_number 154
_space_group_name_Hall 'P 32 2"'
_space_group_name_H-M_alt 'P 32 2 1'
_atom_sites_solution_hydrogens geom
_atom_sites_solution_primary iterative
_audit_creation_date 2022-04-10
_audit_creation_method
;
Olex2 1.2
(compiled 2018.05.29 svn.r3508 for OlexSys, GUI svn.r5506)
;
_audit_update_record
;
2022-04-12 deposited with the CCDC.	2022-09-19 downloaded from the CCDC.
;
_cell_angle_alpha 90
_cell_angle_beta 90
_cell_angle_gamma 120
_cell_formula_units_Z 6
_cell_length_a 13.7063(4)
_cell_length_b 13.7063(4)
_cell_length_c 22.8201(17)
_cell_measurement_reflns_used 6467
_cell_measurement_temperature 180(2)
_cell_measurement_theta_max 2
_cell_measurement_theta_min 2.96
_cell_volume 3712.7(3)
_computing_cell_refinement 'SAINT V8.38A (?, 2016)'
_computing_data_collection 'phi and omega scans'
_computing_data_reduction 'SAINT V8.38A (?, 2016)'
_computing_molecular_graphics 'Olex2 (Dolomanov et al., 2009)'
_computing_publication_material 'Olex2 (Dolomanov et al., 2009)'
_computing_structure_refinement 'XL (Sheldrick, 2008)'
_computing_structure_solution 'olex2.solve (Bourhis et al., 2015)'
_diffrn_ambient_temperature 180.15
_diffrn_measured_fraction_theta_full 0.998
_diffrn_measured_fraction_theta_max 0.998
_diffrn_measurement_device_type 'CCD area detector'
_diffrn_measurement_method 'phi and omega scans'
_diffrn_radiation_monochromator graphite
_diffrn_radiation_type MoK\a
_diffrn_radiation_wavelength 0.71073
_diffrn_reflns_av_R_equivalents 0.0347
_diffrn_reflns_av_unetI/netI 0.0277
_diffrn_reflns_Laue_measured_fraction_full 0.998
_diffrn_reflns_Laue_measured_fraction_max 0.998
_diffrn_reflns_limit_h_max 16
_diffrn_reflns_limit_h_min -12
_diffrn_reflns_limit_k_max 16
_diffrn_reflns_limit_k_min -16
_diffrn_reflns_limit_l_max 27
_diffrn_reflns_limit_l_min -27
_diffrn_reflns_number 27375
_diffrn_reflns_point_group_measured_fraction_full 0.998
_diffrn_reflns_point_group_measured_fraction_max 0.998
_diffrn_reflns_theta_full 25.000
_diffrn_reflns_theta_max 25.000
_diffrn_reflns_theta_min 2.972
_exptl_absorpt_coefficient_mu 3.054
_exptl_absorpt_correction_type none
_exptl_crystal_colour colorless
_exptl_crystal_density_diffrn 1.435
_exptl_crystal_description rod
_exptl_crystal_F_000 1554
_exptl_crystal_size_max 0.22
_exptl_crystal_size_mid 0.21
_exptl_crystal_size_min 0.20
_refine_diff_density_max 1.599
_refine_diff_density_min -1.175
_refine_diff_density_rms 0.122
_refine_ls_abs_structure_details
;
 Flack x determined using 1620 quotients [(I+)-(I-)]/[(I+)+(I-)]
 (Parsons, Flack and Wagner, Acta Cryst. B69 (2013) 249-259).
;
_refine_ls_abs_structure_Flack -0.002(7)
_refine_ls_extinction_method none
_refine_ls_goodness_of_fit_ref 1.141
_refine_ls_hydrogen_treatment constr
_refine_ls_matrix_type full
_refine_ls_number_parameters 255
_refine_ls_number_reflns 4369
_refine_ls_number_restraints 59
_refine_ls_restrained_S_all 1.471
_refine_ls_R_factor_all 0.0346
_refine_ls_R_factor_gt 0.0294
_refine_ls_shift/su_max 0.000
_refine_ls_shift/su_mean 0.000
_refine_ls_structure_factor_coef Fsqd
_refine_ls_weighting_details 'w=1/[\s^2^(Fo^2^)+(0.0196P)^2^+18.0915P] where P=(Fo^2^+2Fc^2^)/3'
_refine_ls_weighting_scheme calc
_refine_ls_wR_factor_gt 0.0683
_refine_ls_wR_factor_ref 0.0702
_reflns_Friedel_coverage 0.765
_reflns_Friedel_fraction_full 0.999
_reflns_Friedel_fraction_max 0.999
_reflns_number_gt 3959
_reflns_number_total 4369
_reflns_threshold_expression 'I > 2\s(I)'
_cod_data_source_file d2dt02347d2.cif
_cod_data_source_block d_sq_s_sq_s
_cod_original_cell_volume 3712.7(4)
_cod_database_code 7711302
_shelx_shelxl_version_number 2017/1
_shelx_space_group_comment
;
The symmetry employed for this shelxl refinement is uniquely defined
by the following loop, which should always be used as a source of
symmetry information in preference to the above space-group names.
They are only intended as comments.
;
_olex2_refinement_description
;
1. Fixed Uiso
 At 1.2 times of:
  All C(H) groups, All N(H,H) groups
 At 1.5 times of:
  All C(H,H,H) groups
2. Restrained distances
 H2C-C2
 0.85 with sigma of 0.01
 H2C-H2B
 2.5 with sigma of 0.02
 C2-N2
 1.54 with sigma of 0.01
3. Rigid bond restraints
 Dy1, O2
 with sigma for 1-2 distances of 0.001 and sigma for 1-3 distances of 0.002
 O3, C6
 with sigma for 1-2 distances of 0.001 and sigma for 1-3 distances of 0.002
 Dy1, O3
 with sigma for 1-2 distances of 0.1 and sigma for 1-3 distances of 0.2
4. Uiso/Uaniso restraints and constraints
Uanis(C23) \\sim Ueq: with sigma of 0.01 and sigma for terminal atoms of 0.02
Uanis(N2) \\sim Ueq: with sigma of 0.02 and sigma for terminal atoms of 0.04
Uanis(O2) \\sim Ueq: with sigma of 0.01 and sigma for terminal atoms of 0.02
Uanis(O3) \\sim Ueq: with sigma of 0.01 and sigma for terminal atoms of 0.02
Uanis(C2) \\sim Ueq, Uanis(N2) \\sim Ueq: with sigma of 0.01 and sigma for
terminal atoms of 0.02
Uanis(C1) \\sim Ueq, Uanis(C11) \\sim Ueq, Uanis(C13) \\sim Ueq: with sigma of
0.01 and sigma for terminal atoms of 0.02
Uanis(C1) \\sim Ueq, Uanis(C11) \\sim Ueq, Uanis(O2) \\sim Ueq, Uanis(O3) \\sim
Ueq, Uanis(C6) \\sim Ueq: with sigma of 0.001 and sigma for terminal atoms of
0.002
Uanis(C2) \\sim Ueq: with sigma of 0.001 and sigma for terminal atoms of 0.002
5.a Secondary CH2 refined with riding coordinates:
 N2(H2D,H2E)
5.b Aromatic/amide H refined with riding coordinates:
 C1(H1), C10(H10), C13(H13), C14(H14), C15(H15), C16(H16)
5.c Idealised Me refined as rotating group:
 C2(H2A,H2B,H2C), C23(H23A,H23B,H23C)
;
_olex2_submission_special_instructions 'No special instructions were received'

loop_
_space_group_symop_operation_xyz
'x, y, z'
'-y, x-y, z+2/3'
'-x+y, -x, z+1/3'
'y, x, -z'
'-x, -x+y, -z+2/3'
'x-y, -y, -z+1/3'

loop_
_atom_site_label
_atom_site_type_symbol
_atom_site_fract_x
_atom_site_fract_y
_atom_site_fract_z
_atom_site_U_iso_or_equiv
_atom_site_adp_type
_atom_site_occupancy
_atom_site_site_symmetry_order
_atom_site_calc_flag
_atom_site_refinement_flags_posn
_atom_site_refinement_flags_adp
_atom_site_refinement_flags_occupancy
_atom_site_disorder_assembly
_atom_site_disorder_group
Dy1 Dy -0.02903(3) 0.66615(4) 0.74365(2) 0.00691(10) Uani 1 1 d . U . . .
O1 O 0.0294(6) 0.8143(5) 0.6663(3) 0.0192(15) Uani 1 1 d . . . . .
O2 O 0.1222(6) 0.7230(6) 0.6749(3) 0.0341(15) Uani 1 1 d . U . . .
O3 O 0.5106(6) 0.9252(7) 0.3234(3) 0.0385(16) Uani 1 1 d . U . . .
O4 O 0.5830(6) 0.8149(5) 0.3249(2) 0.0176(13) Uani 1 1 d . . . . .
O5 O 0.3216(6) 0.4873(5) 0.5364(3) 0.0169(14) Uani 1 1 d . . . . .
O6 O 0.2659(5) 1.1217(5) 0.4461(2) 0.0147(14) Uani 1 1 d . . . . .
O7 O 0.2766(6) 1.1789(5) 0.5379(2) 0.0179(13) Uani 1 1 d . . . . .
O8 O 0.3981(5) 0.4771(4) 0.4514(2) 0.0142(15) Uani 1 1 d . . . . .
C1 C 0.3966(7) 0.8351(9) 0.4291(4) 0.0195(19) Uani 1 1 d . U . . .
H1 H 0.404531 0.904373 0.415704 0.023 Uiso 1 1 calc R . . . .
C4 C 0.4488(8) 0.7863(8) 0.3979(4) 0.019(2) Uani 1 1 d . . . . .
C6 C 0.5158(9) 0.8439(9) 0.3457(4) 0.0238(19) Uani 1 1 d . U . . .
C7 C 0.1028(8) 0.7924(8) 0.6484(4) 0.017(2) Uani 1 1 d . . . . .
C8 C 0.2622(8) 1.1064(7) 0.5006(4) 0.014(2) Uani 1 1 d . . . . .
C9 C 0.3640(8) 0.5245(7) 0.4868(4) 0.0125(19) Uani 1 1 d . . . . .
C10 C 0.2175(8) 0.7945(9) 0.5635(4) 0.023(2) Uani 1 1 d . . . . .
H10 H 0.208388 0.725345 0.577853 0.027 Uiso 1 1 calc R . . . .
C11 C 0.2792(8) 0.8403(8) 0.5124(4) 0.021(2) Uani 1 1 d . U . . .
C12 C 0.1695(9) 0.8465(8) 0.5939(4) 0.024(2) Uani 1 1 d . . . . .
C13 C 0.1832(8) 0.9500(8) 0.5735(4) 0.018(2) Uani 1 1 d . U . . .
H13 H 0.152331 0.987808 0.594842 0.022 Uiso 1 1 calc R . . . .
C14 C 0.2866(9) 0.9399(8) 0.4915(4) 0.018(2) Uani 1 1 d . . . . .
H14 H 0.323332 0.970175 0.455262 0.022 Uiso 1 1 calc R . . . .
C15 C 0.4364(8) 0.6848(7) 0.4171(4) 0.0140(19) Uani 1 1 d . . . . .
H15 H 0.469713 0.649400 0.395850 0.017 Uiso 1 1 calc R . . . .
C16 C 0.3236(8) 0.6833(8) 0.4988(4) 0.017(2) Uani 1 1 d . . . . .
H16 H 0.281967 0.647389 0.533162 0.021 Uiso 1 1 calc R . . . .
C17 C 0.3323(9) 0.7844(8) 0.4800(4) 0.021(2) Uani 1 1 d . . . . .
C18 C 0.2418(8) 0.9954(8) 0.5223(4) 0.016(2) Uani 1 1 d . . . . .
C19 C 0.3753(8) 0.6354(7) 0.4674(4) 0.0137(19) Uani 1 1 d . . . . .
C2 C 0.706(2) 0.134(2) 0.6365(12) 0.190(13) Uani 1 1 d D U . . .
H2A H 0.770056 0.198560 0.617535 0.284 Uiso 1 1 calc GR . . . .
H2B H 0.726165 0.077376 0.646586 0.284 Uiso 1 1 calc DGR . . . .
H2C H 0.685735 0.160052 0.672210 0.284 Uiso 1 1 calc DGR . . . .
C23 C 0.506(3) 0.105(2) 0.6081(12) 0.166(11) Uani 1 1 d . U . . .
H23A H 0.522039 0.145965 0.645404 0.249 Uiso 1 1 calc GR . . . .
H23B H 0.435175 0.033561 0.611339 0.249 Uiso 1 1 calc GR . . . .
H23C H 0.499638 0.150844 0.576928 0.249 Uiso 1 1 calc GR . . . .
N2 N 0.603(2) 0.0822(19) 0.5935(10) 0.185(10) Uani 1 1 d D U . . .
H2D H 0.628430 0.109021 0.556882 0.222 Uiso 1 1 calc R . . . .
H2E H 0.574079 0.006343 0.592580 0.222 Uiso 1 1 calc R . . . .

loop_
_atom_site_aniso_label
_atom_site_aniso_U_11
_atom_site_aniso_U_22
_atom_site_aniso_U_33
_atom_site_aniso_U_23
_atom_site_aniso_U_13
_atom_site_aniso_U_12
Dy1 0.00670(18) 0.00965(18) 0.00451(15) -0.00020(15) 0.00026(14) 0.00418(15)
O1 0.023(4) 0.021(3) 0.019(3) 0.006(3) 0.010(3) 0.015(3)
O2 0.0348(17) 0.037(2) 0.0341(17) 0.0048(13) 0.0201(11) 0.0204(13)
O3 0.043(2) 0.037(2) 0.041(2) 0.0058(12) 0.0046(12) 0.0238(14)
O4 0.028(4) 0.019(3) 0.015(3) 0.006(2) 0.009(3) 0.019(3)
O5 0.026(4) 0.014(3) 0.014(3) 0.004(3) 0.005(3) 0.012(3)
O6 0.017(4) 0.014(3) 0.015(3) 0.001(2) 0.004(2) 0.009(3)
O7 0.030(4) 0.016(3) 0.016(3) -0.004(2) -0.002(3) 0.017(3)
O8 0.021(4) 0.010(3) 0.013(3) -0.002(2) 0.005(2) 0.008(3)
C1 0.021(2) 0.019(2) 0.020(2) 0.0001(13) 0.0023(13) 0.0102(15)
C4 0.023(5) 0.017(5) 0.017(5) 0.002(4) 0.006(4) 0.009(4)
C6 0.024(2) 0.024(2) 0.023(2) -0.0016(13) 0.0014(13) 0.0112(15)
C7 0.025(6) 0.018(5) 0.016(4) 0.007(4) 0.012(4) 0.016(4)
C8 0.016(5) 0.013(4) 0.015(4) 0.004(4) 0.006(3) 0.009(4)
C9 0.015(5) 0.005(4) 0.015(4) 0.000(4) 0.001(4) 0.003(4)
C10 0.036(5) 0.020(5) 0.020(4) 0.010(5) 0.014(4) 0.020(5)
C11 0.022(2) 0.020(3) 0.021(2) 0.0002(13) 0.0014(13) 0.0112(15)
C12 0.036(6) 0.022(5) 0.020(5) 0.004(4) 0.014(4) 0.020(5)
C13 0.029(5) 0.020(4) 0.014(4) 0.002(3) 0.008(4) 0.019(4)
C14 0.030(6) 0.016(5) 0.013(5) 0.007(4) 0.008(4) 0.015(5)
C15 0.023(5) 0.012(4) 0.012(4) 0.005(3) 0.008(4) 0.013(4)
C16 0.029(6) 0.014(5) 0.016(5) 0.005(4) 0.010(4) 0.016(5)
C17 0.035(6) 0.019(5) 0.017(4) 0.005(4) 0.015(4) 0.018(5)
C18 0.025(5) 0.017(5) 0.011(4) 0.003(4) 0.004(4) 0.014(4)
C19 0.019(5) 0.007(4) 0.014(4) 0.001(4) 0.001(4) 0.006(4)
C2 0.191(13) 0.187(13) 0.188(13) 0.004(3) -0.001(3) 0.093(7)
C23 0.17(2) 0.105(16) 0.19(2) 0.065(16) 0.038(17) 0.043(15)
N2 0.174(15) 0.155(14) 0.212(14) 0.101(11) -0.008(11) 0.072(11)

loop_
_atom_type_symbol
_atom_type_description
_atom_type_scat_dispersion_real
_atom_type_scat_dispersion_imag
_atom_type_scat_source
C C 0.0030 0.0020 'International Tables Vol C Tables 4.2.6.8 and 6.1.1.4'
H H 0.0000 0.0000 'International Tables Vol C Tables 4.2.6.8 and 6.1.1.4'
Dy Dy -0.1890 4.4100 'International Tables Vol C Tables 4.2.6.8 and 6.1.1.4'
N N 0.0060 0.0030 'International Tables Vol C Tables 4.2.6.8 and 6.1.1.4'
O O 0.0110 0.0060 'International Tables Vol C Tables 4.2.6.8 and 6.1.1.4'

loop_
_geom_angle_atom_site_label_1
_geom_angle_atom_site_label_2
_geom_angle_atom_site_label_3
_geom_angle
_geom_angle_site_symmetry_1
_geom_angle_site_symmetry_3
_geom_angle_publ_flag
O1 Dy1 C6 85.0(3) . 4_456 ?
O2 Dy1 O1 53.2(2) . . ?
O2 Dy1 O3 71.1(2) . 4_456 ?
O2 Dy1 O4 98.4(2) . 4_456 ?
O2 Dy1 C6 83.2(3) . 4_456 ?
O3 Dy1 O1 96.0(2) 4_456 . ?
O3 Dy1 C6 26.7(3) 4_456 4_456 ?
O4 Dy1 O1 77.0(2) 4_456 . ?
O4 Dy1 O3 53.4(3) 4_456 4_456 ?
O4 Dy1 C6 26.8(3) 4_456 4_456 ?
O5 Dy1 O1 152.2(2) 6_566 . ?
O5 Dy1 O2 143.7(2) 6_566 . ?
O5 Dy1 O3 78.5(2) 6_566 4_456 ?
O5 Dy1 O4 77.9(2) 6_566 4_456 ?
O5 Dy1 O6 77.3(2) 6_566 3_465 ?
O5 Dy1 C6 78.0(3) 6_566 4_456 ?
O6 Dy1 O1 85.9(2) 3_465 . ?
O6 Dy1 O2 138.0(2) 3_465 . ?
O6 Dy1 O3 129.5(2) 3_465 4_456 ?
O6 Dy1 O4 78.5(2) 3_465 4_456 ?
O6 Dy1 C6 104.5(3) 3_465 4_456 ?
O7 Dy1 O1 79.9(2) 6_676 . ?
O7 Dy1 O2 84.6(2) 6_676 . ?
O7 Dy1 O3 151.6(3) 6_676 4_456 ?
O7 Dy1 O4 148.3(3) 6_676 4_456 ?
O7 Dy1 O5 117.46(19) 6_676 6_566 ?
O7 Dy1 O6 78.5(2) 6_676 3_465 ?
O7 Dy1 C6 164.4(3) 6_676 4_456 ?
O8 Dy1 O1 126.9(2) 3_565 . ?
O8 Dy1 O2 76.7(2) 3_565 . ?
O8 Dy1 O3 81.5(2) 3_565 4_456 ?
O8 Dy1 O4 132.6(2) 3_565 4_456 ?
O8 Dy1 O5 79.7(2) 3_565 6_566 ?
O8 Dy1 O6 135.25(19) 3_565 3_465 ?
O8 Dy1 O7 78.9(2) 3_565 6_676 ?
O8 Dy1 C6 107.5(3) 3_565 4_456 ?
C7 O1 Dy1 90.3(6) . . ?
C7 O2 Dy1 94.9(5) . . ?
C6 O3 Dy1 92.9(6) . 4_566 ?
C6 O4 Dy1 93.4(6) . 4_566 ?
C9 O5 Dy1 130.5(6) . 6_666 ?
C8 O6 Dy1 119.0(5) . 2_674 ?
C8 O7 Dy1 168.1(6) . 6_676 ?
C9 O8 Dy1 138.4(5) . 2_664 ?
C4 C1 H1 119.1 . . ?
C4 C1 C17 121.8(10) . . ?
C17 C1 H1 119.1 . . ?
C1 C4 C6 119.2(9) . . ?
C15 C4 C1 119.0(9) . . ?
C15 C4 C6 121.7(9) . . ?
O3 C6 Dy1 60.4(5) . 4_566 ?
O3 C6 O4 120.0(9) . . ?
O3 C6 C4 120.3(9) . . ?
O4 C6 Dy1 59.8(5) . 4_566 ?
O4 C6 C4 119.6(9) . . ?
C4 C6 Dy1 172.5(7) . 4_566 ?
O1 C7 O2 121.4(8) . . ?
O1 C7 C12 121.0(8) . . ?
O2 C7 C12 117.6(8) . . ?
O6 C8 C18 118.2(8) . . ?
O7 C8 O6 124.4(8) . . ?
O7 C8 C18 117.5(8) . . ?
O5 C9 O8 125.6(8) . . ?
O5 C9 C19 117.6(8) . . ?
O8 C9 C19 116.8(7) . . ?
C11 C10 H10 119.0 . . ?
C12 C10 H10 119.0 . . ?
C12 C10 C11 122.0(10) . . ?
C10 C11 C14 117.0(9) . . ?
C10 C11 C17 121.8(8) . . ?
C14 C11 C17 121.2(8) . . ?
C10 C12 C7 119.5(9) . . ?
C10 C12 C13 119.8(8) . . ?
C13 C12 C7 120.7(8) . . ?
C12 C13 H13 120.4 . . ?
C18 C13 C12 119.2(8) . . ?
C18 C13 H13 120.4 . . ?
C11 C14 H14 119.1 . . ?
C18 C14 C11 121.9(8) . . ?
C18 C14 H14 119.1 . . ?
C4 C15 H15 120.1 . . ?
C19 C15 C4 119.7(8) . . ?
C19 C15 H15 120.1 . . ?
C17 C16 H16 119.9 . . ?
C19 C16 H16 119.9 . . ?
C19 C16 C17 120.2(8) . . ?
C1 C17 C11 120.0(8) . . ?
C16 C17 C1 117.5(9) . . ?
C16 C17 C11 122.5(7) . . ?
C13 C18 C8 120.9(8) . . ?
C13 C18 C14 120.1(8) . . ?
C14 C18 C8 119.0(8) . . ?
C15 C19 C9 117.9(8) . . ?
C15 C19 C16 121.7(8) . . ?
C16 C19 C9 120.4(8) . . ?
H2A C2 H2B 109.5 . . ?
H2A C2 H2C 109.5 . . ?
H2B C2 H2C 109.5 . . ?
N2 C2 H2A 109.5 . . ?
N2 C2 H2B 109.5 . . ?
N2 C2 H2C 109.5 . . ?
H23A C23 H23B 109.5 . . ?
H23A C23 H23C 109.5 . . ?
H23B C23 H23C 109.5 . . ?
N2 C23 H23A 109.5 . . ?
N2 C23 H23B 109.5 . . ?
N2 C23 H23C 109.5 . . ?
C2 N2 H2D 108.2 . . ?
C2 N2 H2E 108.2 . . ?
C23 N2 C2 116(3) . . ?
C23 N2 H2D 108.2 . . ?
C23 N2 H2E 108.2 . . ?
H2D N2 H2E 107.4 . . ?

loop_
_geom_bond_atom_site_label_1
_geom_bond_atom_site_label_2
_geom_bond_distance
_geom_bond_site_symmetry_2
_geom_bond_publ_flag
Dy1 O1 2.501(6) . ?
Dy1 O2 2.398(6) . ?
Dy1 O3 2.439(7) 4_456 ?
Dy1 O4 2.425(5) 4_456 ?
Dy1 O5 2.340(6) 6_566 ?
Dy1 O6 2.344(5) 3_465 ?
Dy1 O7 2.288(6) 6_676 ?
Dy1 O8 2.269(5) 3_565 ?
Dy1 C6 2.801(11) 4_456 ?
O1 C7 1.253(11) . ?
O2 C7 1.262(11) . ?
O3 C6 1.259(13) . ?
O4 C6 1.264(12) . ?
O5 C9 1.259(10) . ?
O6 C8 1.258(10) . ?
O7 C8 1.248(10) . ?
O8 C9 1.264(10) . ?
C1 H1 0.9500 . ?
C1 C4 1.393(14) . ?
C1 C17 1.415(12) . ?
C4 C6 1.471(14) . ?
C4 C15 1.386(13) . ?
C7 C12 1.502(12) . ?
C8 C18 1.488(12) . ?
C9 C19 1.514(12) . ?
C10 H10 0.9500 . ?
C10 C11 1.393(12) . ?
C10 C12 1.375(14) . ?
C11 C14 1.401(13) . ?
C11 C17 1.488(11) . ?
C12 C13 1.414(13) . ?
C13 H13 0.9500 . ?
C13 C18 1.377(12) . ?
C14 H14 0.9500 . ?
C14 C18 1.384(13) . ?
C15 H15 0.9500 . ?
C15 C19 1.381(12) . ?
C16 H16 0.9500 . ?
C16 C17 1.397(13) . ?
C16 C19 1.384(13) . ?
C2 H2A 0.9800 . ?
C2 H2B 0.9800 . ?
C2 H2C 0.9800 . ?
C2 N2 1.567(13) . ?
C23 H23A 0.9800 . ?
C23 H23B 0.9800 . ?
C23 H23C 0.9800 . ?
C23 N2 1.55(3) . ?
N2 H2D 0.9100 . ?
N2 H2E 0.9100 . ?

loop_
_geom_torsion_atom_site_label_1
_geom_torsion_atom_site_label_2
_geom_torsion_atom_site_label_3
_geom_torsion_atom_site_label_4
_geom_torsion
_geom_torsion_site_symmetry_1
_geom_torsion_site_symmetry_2
_geom_torsion_site_symmetry_3
_geom_torsion_site_symmetry_4
_geom_torsion_publ_flag
Dy1 O1 C7 O2 -5.3(10) . . . . ?
Dy1 O1 C7 C12 173.5(8) . . . . ?
Dy1 O2 C7 O1 5.5(10) . . . . ?
Dy1 O2 C7 C12 -173.3(7) . . . . ?
Dy1 O3 C6 O4 -5.1(10) 4_566 . . . ?
Dy1 O3 C6 C4 171.4(8) 4_566 . . . ?
Dy1 O4 C6 O3 5.1(10) 4_566 . . . ?
Dy1 O4 C6 C4 -171.4(8) 4_566 . . . ?
Dy1 O5 C9 O8 7.9(14) 6_666 . . . ?
Dy1 O5 C9 C19 -172.3(6) 6_666 . . . ?
Dy1 O6 C8 O7 11.0(12) 2_674 . . . ?
Dy1 O6 C8 C18 -167.6(6) 2_674 . . . ?
Dy1 O7 C8 O6 4(4) 6_676 . . . ?
Dy1 O7 C8 C18 -177(3) 6_676 . . . ?
Dy1 O8 C9 O5 50.2(14) 2_664 . . . ?
Dy1 O8 C9 C19 -129.7(7) 2_664 . . . ?
O1 C7 C12 C10 -156.5(10) . . . . ?
O1 C7 C12 C13 23.4(15) . . . . ?
O2 C7 C12 C10 22.3(14) . . . . ?
O2 C7 C12 C13 -157.7(10) . . . . ?
O5 C9 C19 C15 170.7(9) . . . . ?
O5 C9 C19 C16 -10.7(13) . . . . ?
O6 C8 C18 C13 -147.4(9) . . . . ?
O6 C8 C18 C14 35.1(13) . . . . ?
O7 C8 C18 C13 33.9(13) . . . . ?
O7 C8 C18 C14 -143.5(10) . . . . ?
O8 C9 C19 C15 -9.4(13) . . . . ?
O8 C9 C19 C16 169.2(9) . . . . ?
C1 C4 C6 O3 -12.2(15) . . . . ?
C1 C4 C6 O4 164.4(9) . . . . ?
C1 C4 C15 C19 -1.6(14) . . . . ?
C4 C1 C17 C11 179.2(9) . . . . ?
C4 C1 C17 C16 0.7(15) . . . . ?
C4 C15 C19 C9 -180.0(9) . . . . ?
C4 C15 C19 C16 1.4(14) . . . . ?
C6 C4 C15 C19 178.1(9) . . . . ?
C7 C12 C13 C18 -177.9(9) . . . . ?
C10 C11 C14 C18 4.6(15) . . . . ?
C10 C11 C17 C1 -178.4(9) . . . . ?
C10 C11 C17 C16 0.0(15) . . . . ?
C10 C12 C13 C18 2.0(15) . . . . ?
C11 C10 C12 C7 179.3(9) . . . . ?
C11 C10 C12 C13 -0.6(15) . . . . ?
C11 C14 C18 C8 174.2(9) . . . . ?
C11 C14 C18 C13 -3.3(16) . . . . ?
C12 C10 C11 C14 -2.6(14) . . . . ?
C12 C10 C11 C17 179.3(9) . . . . ?
C12 C13 C18 C8 -177.5(9) . . . . ?
C12 C13 C18 C14 -0.1(15) . . . . ?
C14 C11 C17 C1 3.5(15) . . . . ?
C14 C11 C17 C16 -178.0(10) . . . . ?
C15 C4 C6 O3 168.0(10) . . . . ?
C15 C4 C6 O4 -15.4(15) . . . . ?
C17 C1 C4 C6 -179.2(9) . . . . ?
C17 C1 C4 C15 0.6(14) . . . . ?
C17 C11 C14 C18 -177.3(9) . . . . ?
C17 C16 C19 C9 -178.7(9) . . . . ?
C17 C16 C19 C15 -0.1(15) . . . . ?
C19 C16 C17 C1 -0.9(15) . . . . ?
C19 C16 C17 C11 -179.4(9) . . . . ?
